data_1546827
loop_
_publ_author_name
'Emerson-King, Jack'
'Knighton, Richard C.'
'Gyton, Matthew R.'
'Chaplin, Adrian B.'

_publ_section_title
;
 Rotaxane synthesis exploiting the M( <scp>i</scp> )/M( <scp>iii</scp> )
 redox couple
;
_journal_issue 35
_journal_name_full 'Dalton Transactions'
_journal_page_first 11645
_journal_page_last 11655
_journal_paper_doi 10.1039/C7DT02648J
_journal_volume 46
_journal_year 2017
_chemical_formula_moiety 'C46 H40 N2 P2 Rh, C32 H12 B F24'
_chemical_formula_sum 'C78 H52 B F24 N2 P2 Rh'
_chemical_formula_weight 1648.87
_chemical_melting_point ?
_space_group_crystal_system monoclinic
_space_group_IT_number 5
_space_group_name_Hall 'C 2y'
_space_group_name_H-M_alt 'C 1 2 1'
_symmetry_space_group_name_Hall 'C 2y'
_symmetry_space_group_name_H-M 'C 1 2 1'
_atom_sites_solution_hydrogens mixed
_atom_sites_solution_primary dual
_atom_sites_solution_secondary difmap
_audit_creation_date 2017-04-03
_audit_creation_method
;
Olex2 1.2
(compiled 2017.03.28 svn.r3405 for OlexSys, GUI svn.r5335)
;
_audit_update_record
;
2017-07-19 deposited with the CCDC.
2017-08-15 downloaded from the CCDC.
;
_cell_angle_alpha 90
_cell_angle_beta 135.530(6)
_cell_angle_gamma 90
_cell_formula_units_Z 2
_cell_length_a 25.6830(8)
_cell_length_b 8.80488(10)
_cell_length_c 22.6553(7)
_cell_measurement_reflns_used 33917
_cell_measurement_temperature 150(2)
_cell_measurement_theta_max 33.9700
_cell_measurement_theta_min 3.2080
_cell_volume 3589.0(4)
_computing_cell_refinement 'CrysAlisPro 1.171.38.41 (Rigaku OD, 2015)'
_computing_data_collection 'CrysAlisPro 1.171.38.41 (Rigaku OD, 2015)'
_computing_data_reduction 'CrysAlisPro 1.171.38.41 (Rigaku OD, 2015)'
_computing_molecular_graphics 'Olex2 (Dolomanov et al., 2009)'
_computing_publication_material 'Olex2 (Dolomanov et al., 2009)'
_computing_structure_refinement 'ShelXL (Sheldrick, 2015)'
_computing_structure_solution 'ShelXT (Sheldrick, 2015)'
_diffrn_ambient_environment N~2~
_diffrn_ambient_temperature 150(2)
_diffrn_detector 'CCD plate'
_diffrn_detector_area_resol_mean 10.2833
_diffrn_detector_type Ruby
_diffrn_measured_fraction_theta_full 0.998
_diffrn_measured_fraction_theta_max 0.998
_diffrn_measurement_details
;
List of Runs (angles in degrees, time in seconds):

  # Type    Start    End  Width  t~exp~   \w     \q     \k     \f   Frames
#--------------------------------------------------------------------------
  1  \w    -66.00 113.00   1.00   10.00    --   23.48   0.00 150.00  179
  2  \w    -25.00  65.00   1.00   10.00    --   23.48 -99.00 -30.00   90
  3  \w   -114.00 -57.00   1.00   10.00    --  -24.42-178.00 120.00   57
  4  \w     -3.00  99.00   1.00   10.00    --   23.48  38.00 -60.00  102
  5  \w     -6.00  97.00   1.00   10.00    --   23.48  57.00-180.00  103
  6  \w     -6.00  97.00   1.00   10.00    --   23.48  57.00  30.00  103
  7  \w     32.00 112.00   1.00   10.00    --   23.48-178.00 120.00   80
  8  \w    -25.00  65.00   1.00   10.00    --   23.48 -99.00 150.00   90
  9  \w   -113.00 -53.00   1.00   10.00    --  -24.42 178.00   0.00   60
 10  \w   -103.00   1.00   1.00   10.00    --  -24.42 -77.00-150.00  104
 11  \w   -103.00   9.00   1.00   10.00    --  -24.42 -77.00  60.00  112
;
_diffrn_measurement_device 'four-circle diffractometer'
_diffrn_measurement_device_type 'Oxford Diffraction: Xcalibur, Ruby, Gemini'
_diffrn_measurement_method '\w scans'
_diffrn_orient_matrix_type 'CrysAlisPro convention (1999,Acta A55,543-557)'
_diffrn_orient_matrix_UB_11 -0.0378628154
_diffrn_orient_matrix_UB_12 0.0191612182
_diffrn_orient_matrix_UB_13 -0.0261071807
_diffrn_orient_matrix_UB_21 -0.0009877321
_diffrn_orient_matrix_UB_22 0.0356693114
_diffrn_orient_matrix_UB_23 -0.0288617104
_diffrn_orient_matrix_UB_31 -0.0109245846
_diffrn_orient_matrix_UB_32 -0.0696440570
_diffrn_orient_matrix_UB_33 -0.0219671991
_diffrn_radiation_monochromator graphite
_diffrn_radiation_probe x-ray
_diffrn_radiation_type MoK\a
_diffrn_radiation_wavelength 0.71073
_diffrn_reflns_av_R_equivalents 0.0296
_diffrn_reflns_av_unetI/netI 0.0193
_diffrn_reflns_Laue_measured_fraction_full 0.998
_diffrn_reflns_Laue_measured_fraction_max 0.998
_diffrn_reflns_limit_h_max 32
_diffrn_reflns_limit_h_min -32
_diffrn_reflns_limit_k_max 11
_diffrn_reflns_limit_k_min -11
_diffrn_reflns_limit_l_max 29
_diffrn_reflns_limit_l_min -29
_diffrn_reflns_number 43947
_diffrn_reflns_point_group_measured_fraction_full 0.999
_diffrn_reflns_point_group_measured_fraction_max 0.999
_diffrn_reflns_theta_full 27.102
_diffrn_reflns_theta_max 27.102
_diffrn_reflns_theta_min 3.013
_diffrn_source 'fine-focus sealed X-ray tube'
_diffrn_source_type 'Enhance (Mo) X-ray Source'
_exptl_absorpt_coefficient_mu 0.391
_exptl_absorpt_correction_T_max 1.00000
_exptl_absorpt_correction_T_min 0.91480
_exptl_absorpt_correction_type multi-scan
_exptl_absorpt_process_details
;
CrysAlisPro 1.171.38.41 (Rigaku Oxford Diffraction, 2015)
Empirical absorption correction using spherical harmonics,
 implemented in SCALE3 ABSPACK scaling algorithm.
;
_exptl_crystal_colour colourless
_exptl_crystal_colour_primary colourless
_exptl_crystal_density_diffrn 1.526
_exptl_crystal_density_meas ?
_exptl_crystal_description block
_exptl_crystal_F_000 1660
_exptl_crystal_recrystallization_method 'Crystals grown from CH2Cl2-pentane at 293 K'
_exptl_crystal_size_max 0.5
_exptl_crystal_size_mid 0.3
_exptl_crystal_size_min 0.2
_refine_diff_density_max 0.516
_refine_diff_density_min -0.300
_refine_diff_density_rms 0.045
_refine_ls_abs_structure_details
;
 Flack x determined using 3570 quotients [(I+)-(I-)]/[(I+)+(I-)]
 (Parsons, Flack and Wagner, Acta Cryst. B69 (2013) 249-259).
;
_refine_ls_abs_structure_Flack -0.028(5)
_refine_ls_extinction_method none
_refine_ls_goodness_of_fit_ref 1.017
_refine_ls_hydrogen_treatment mixed
_refine_ls_matrix_type full
_refine_ls_number_parameters 491
_refine_ls_number_reflns 7934
_refine_ls_number_restraints 1
_refine_ls_restrained_S_all 1.016
_refine_ls_R_factor_all 0.0261
_refine_ls_R_factor_gt 0.0255
_refine_ls_shift/su_max 0.000
_refine_ls_shift/su_mean 0.000
_refine_ls_structure_factor_coef Fsqd
_refine_ls_weighting_details 'w=1/[\s^2^(Fo^2^)+(0.0417P)^2^+2.1840P] where P=(Fo^2^+2Fc^2^)/3'
_refine_ls_weighting_scheme calc
_refine_ls_wR_factor_gt 0.0670
_refine_ls_wR_factor_ref 0.0675
_reflns_Friedel_coverage 0.877
_reflns_Friedel_fraction_full 0.999
_reflns_Friedel_fraction_max 0.999
_reflns_number_gt 7779
_reflns_number_total 7934
_reflns_threshold_expression 'I > 2\s(I)'
_cod_data_source_file c7dt02648j2.cif
_cod_data_source_block 0215abc16
_cod_depositor_comments
;
The following automatic conversions were performed:

'_chemical_melting_point' value 'not measured' was changed to '?' -
the value is undefined or not given.

'_exptl_crystal_density_meas' value 'not measured' was changed to '?'
- the value is perceived as not measured.

Automatic conversion script
Id: cif_fix_values 4973 2017-02-22 13:04:09Z antanas 
;
_cod_original_cell_volume 3589.0(3)
_cod_database_code 1546827
_shelx_shelxl_version_number 2014/7
_shelx_space_group_comment
;
The symmetry employed for this shelxl refinement is uniquely defined
by the following loop, which should always be used as a source of
symmetry information in preference to the above space-group names.
They are only intended as comments.
;
_olex2_refinement_description
;
1. Fixed Uiso
 At 1.2 times of:
  All C(H) groups, All Rh(H) groups
2.a Aromatic/amide H refined with riding coordinates:
 C3(H3), C4(H4), C5(H5), C6(H6), C33(H33), C34(H34), C35(H35), C36(H36),
 C37(H37), C39(H39), C40(H40), C41(H41), C42(H42), C43(H43), C45(H45), C46(H46),
  C47(H47), C48(H48), C49(H49), C202(H202), C204(H204), C206(H206), C210(H210),
 C212(H212), C214(H214)
;
_olex2_submission_special_instructions 'No special instructions were received'
_oxdiff_exptl_absorpt_empirical_details
;
Empirical correction (ABSPACK) includes:
- Absorption correction using spherical harmonics
- Frame scaling
;
_oxdiff_exptl_absorpt_empirical_full_max 1.126
_oxdiff_exptl_absorpt_empirical_full_min 0.915

loop_
_space_group_symop_operation_xyz
'x, y, z'
'-x, y, -z'
'x+1/2, y+1/2, z'
'-x+1/2, y+1/2, -z'

loop_
_atom_site_label
_atom_site_type_symbol
_atom_site_fract_x
_atom_site_fract_y
_atom_site_fract_z
_atom_site_U_iso_or_equiv
_atom_site_adp_type
_atom_site_occupancy
_atom_site_site_symmetry_order
_atom_site_calc_flag
_atom_site_refinement_flags_posn
_atom_site_refinement_flags_adp
_atom_site_refinement_flags_occupancy
Rh1 Rh 0.5000 0.20168(2) 0.5000 0.02030(7) Uani 1 2 d S T P
H1A H 0.4465(18) 0.065(4) 0.444(2) 0.024 Uiso 1 1 d R . .
P31 P 0.46654(3) 0.18804(9) 0.57131(4) 0.02055(14) Uani 1 1 d . . .
N2 N 0.57090(13) 0.3942(3) 0.57368(14) 0.0227(4) Uani 1 1 d . . .
C3 C 0.64260(16) 0.3858(4) 0.64890(18) 0.0308(6) Uani 1 1 d . . .
H3 H 0.6654 0.2889 0.6705 0.037 Uiso 1 1 calc R . .
C4 C 0.68379(18) 0.5136(4) 0.6953(2) 0.0394(7) Uani 1 1 d . . .
H4 H 0.7343 0.5048 0.7478 0.047 Uiso 1 1 calc R . .
C5 C 0.6504(2) 0.6550(4) 0.6643(2) 0.0425(8) Uani 1 1 d . . .
H5 H 0.6776 0.7444 0.6956 0.051 Uiso 1 1 calc R . .
C6 C 0.57721(18) 0.6644(3) 0.5873(2) 0.0342(7) Uani 1 1 d . . .
H6 H 0.5531 0.7602 0.5652 0.041 Uiso 1 1 calc R . .
C7 C 0.53912(15) 0.5313(3) 0.54235(17) 0.0243(5) Uani 1 1 d . . .
C32 C 0.52679(15) 0.0865(3) 0.67168(17) 0.0235(5) Uani 1 1 d . . .
C33 C 0.59322(16) 0.0199(4) 0.70739(19) 0.0315(6) Uani 1 1 d . . .
H33 H 0.6073 0.0228 0.6784 0.038 Uiso 1 1 calc R . .
C34 C 0.63889(18) -0.0511(4) 0.7855(2) 0.0401(7) Uani 1 1 d . . .
H34 H 0.6840 -0.0970 0.8095 0.048 Uiso 1 1 calc R . .
C35 C 0.61936(19) -0.0555(4) 0.82826(19) 0.0400(7) Uani 1 1 d . . .
H35 H 0.6510 -0.1043 0.8816 0.048 Uiso 1 1 calc R . .
C36 C 0.55401(19) 0.0106(4) 0.79402(19) 0.0378(7) Uani 1 1 d . . .
H36 H 0.5405 0.0072 0.8236 0.045 Uiso 1 1 calc R . .
C37 C 0.50806(17) 0.0821(4) 0.71650(18) 0.0315(6) Uani 1 1 d . . .
H37 H 0.4634 0.1285 0.6934 0.038 Uiso 1 1 calc R . .
C38 C 0.37367(15) 0.1107(3) 0.51102(17) 0.0252(5) Uani 1 1 d . . .
C39 C 0.34551(16) -0.0046(3) 0.45256(19) 0.0313(6) Uani 1 1 d . . .
H39 H 0.3741 -0.0412 0.4434 0.038 Uiso 1 1 calc R . .
C40 C 0.27580(19) -0.0665(4) 0.4075(2) 0.0405(8) Uani 1 1 d . . .
H40 H 0.2574 -0.1461 0.3683 0.049 Uiso 1 1 calc R . .
C41 C 0.23310(17) -0.0132(5) 0.4193(2) 0.0433(8) Uani 1 1 d . . .
H41 H 0.1852 -0.0545 0.3877 0.052 Uiso 1 1 calc R . .
C42 C 0.26100(18) 0.1018(5) 0.4780(2) 0.0436(8) Uani 1 1 d . . .
H42 H 0.2322 0.1384 0.4868 0.052 Uiso 1 1 calc R . .
C43 C 0.33053(17) 0.1624(4) 0.5233(2) 0.0360(7) Uani 1 1 d . . .
H43 H 0.3492 0.2403 0.5634 0.043 Uiso 1 1 calc R . .
C44 C 0.46519(15) 0.3774(3) 0.60268(18) 0.0237(5) Uani 1 1 d . . .
C45 C 0.52635(17) 0.4333(3) 0.68317(19) 0.0298(6) Uani 1 1 d . . .
H45 H 0.5671 0.3682 0.7246 0.036 Uiso 1 1 calc R . .
C46 C 0.5279(2) 0.5839(4) 0.7030(2) 0.0372(7) Uani 1 1 d . . .
H46 H 0.5700 0.6213 0.7578 0.045 Uiso 1 1 calc R . .
C47 C 0.4694(2) 0.6785(3) 0.6445(2) 0.0402(8) Uani 1 1 d . . .
H47 H 0.4707 0.7809 0.6587 0.048 Uiso 1 1 calc R . .
C48 C 0.40830(19) 0.6250(4) 0.5644(2) 0.0373(7) Uani 1 1 d . . .
H48 H 0.3677 0.6910 0.5237 0.045 Uiso 1 1 calc R . .
C49 C 0.40593(16) 0.4755(3) 0.5431(2) 0.0290(6) Uani 1 1 d . . .
H49 H 0.3639 0.4398 0.4879 0.035 Uiso 1 1 calc R . .
F1 F 0.28473(12) 0.5946(4) 0.14238(14) 0.0677(8) Uani 1 1 d . . .
F2 F 0.22936(12) 0.4288(3) 0.04511(16) 0.0572(6) Uani 1 1 d . . .
F3 F 0.25923(13) 0.6409(3) 0.03185(18) 0.0674(7) Uani 1 1 d . . .
F4 F 0.01075(17) 1.0684(3) -0.09263(18) 0.0652(7) Uani 1 1 d . . .
F5 F -0.02697(19) 0.9379(3) -0.19559(16) 0.0877(10) Uani 1 1 d . . .
F6 F 0.07959(19) 1.0405(3) -0.1128(2) 0.0903(11) Uani 1 1 d . . .
F7 F 0.13190(17) 0.3731(4) 0.33784(17) 0.0723(8) Uani 1 1 d . . .
F8 F 0.14113(15) 0.5926(3) 0.30835(14) 0.0623(7) Uani 1 1 d . . .
F9 F 0.23341(13) 0.4382(5) 0.38152(14) 0.0853(11) Uani 1 1 d . . .
F10 F 0.24781(11) 0.0402(3) 0.24033(13) 0.0513(5) Uani 1 1 d . . .
F11 F 0.14641(17) -0.0692(3) 0.1709(3) 0.1252(18) Uani 1 1 d . . .
F12 F 0.1688(2) 0.0387(4) 0.10778(18) 0.1235(18) Uani 1 1 d . . .
C201 C 0.05119(15) 0.6176(3) -0.00398(17) 0.0242(5) Uani 1 1 d . . .
C202 C 0.11970(15) 0.5652(3) 0.03052(17) 0.0270(6) Uani 1 1 d . . .
H202 H 0.1399 0.4747 0.0631 0.032 Uiso 1 1 calc R . .
C203 C 0.15942(16) 0.6415(4) 0.01870(19) 0.0295(6) Uani 1 1 d . . .
C204 C 0.13273(18) 0.7728(4) -0.0276(2) 0.0325(6) Uani 1 1 d . . .
H204 H 0.1596 0.8242 -0.0359 0.039 Uiso 1 1 calc R . .
C205 C 0.06524(18) 0.8285(3) -0.06193(19) 0.0312(6) Uani 1 1 d . . .
C206 C 0.02577(17) 0.7535(3) -0.04963(18) 0.0279(6) Uani 1 1 d . . .
H206 H -0.0197 0.7958 -0.0729 0.033 Uiso 1 1 calc R . .
C207 C 0.23269(17) 0.5757(4) 0.0592(2) 0.0384(7) Uani 1 1 d . . .
C208 C 0.0330(2) 0.9691(4) -0.1147(2) 0.0443(8) Uani 1 1 d . . .
C209 C 0.05681(14) 0.4107(3) 0.08590(16) 0.0239(5) Uani 1 1 d . . .
C210 C 0.08201(14) 0.4620(3) 0.16124(17) 0.0254(5) Uani 1 1 d . . .
H210 H 0.0615 0.5526 0.1605 0.030 Uiso 1 1 calc R . .
C211 C 0.13621(15) 0.3850(4) 0.23731(17) 0.0281(6) Uani 1 1 d . . .
C212 C 0.16706(16) 0.2507(3) 0.24107(18) 0.0313(6) Uani 1 1 d . . .
H212 H 0.2035 0.1968 0.2925 0.038 Uiso 1 1 calc R . .
C213 C 0.14289(13) 0.1989(5) 0.16747(16) 0.0315(5) Uani 1 1 d . . .
C214 C 0.08806(15) 0.2745(3) 0.09105(17) 0.0278(6) Uani 1 1 d . . .
H214 H 0.0715 0.2326 0.0413 0.033 Uiso 1 1 calc R . .
C215 C 0.16133(17) 0.4469(4) 0.31561(19) 0.0376(7) Uani 1 1 d . . .
C216 C 0.1758(2) 0.0540(4) 0.1703(2) 0.0455(9) Uani 1 1 d . . .
B200 B 0.0000 0.5146(5) 0.0000 0.0244(8) Uani 1 2 d S T P

loop_
_atom_site_aniso_label
_atom_site_aniso_U_11
_atom_site_aniso_U_22
_atom_site_aniso_U_33
_atom_site_aniso_U_23
_atom_site_aniso_U_13
_atom_site_aniso_U_12
Rh1 0.02149(12) 0.01790(12) 0.02355(12) 0.000 0.01678(11) 0.000
P31 0.0216(3) 0.0194(3) 0.0232(3) 0.0022(3) 0.0168(2) 0.0018(3)
N2 0.0224(10) 0.0250(11) 0.0237(11) -0.0024(9) 0.0175(9) -0.0019(9)
C3 0.0242(13) 0.0393(17) 0.0268(14) -0.0032(12) 0.0175(12) -0.0009(12)
C4 0.0286(15) 0.049(2) 0.0337(15) -0.0139(14) 0.0200(13) -0.0119(14)
C5 0.0441(18) 0.0429(19) 0.0450(18) -0.0200(14) 0.0334(16) -0.0193(14)
C6 0.0435(16) 0.0261(17) 0.0455(16) -0.0084(11) 0.0360(15) -0.0078(11)
C7 0.0284(14) 0.0243(13) 0.0289(13) -0.0020(10) 0.0234(13) -0.0016(11)
C32 0.0258(13) 0.0187(12) 0.0245(12) 0.0017(10) 0.0174(11) 0.0005(10)
C33 0.0301(14) 0.0303(15) 0.0324(14) 0.0062(12) 0.0217(13) 0.0052(12)
C34 0.0314(15) 0.0420(18) 0.0350(16) 0.0118(14) 0.0196(14) 0.0111(14)
C35 0.0415(17) 0.0367(17) 0.0233(14) 0.0047(12) 0.0168(14) 0.0030(14)
C36 0.0462(18) 0.0401(17) 0.0293(14) 0.0034(13) 0.0277(15) -0.0004(15)
C37 0.0330(15) 0.0333(15) 0.0290(14) 0.0038(12) 0.0224(13) 0.0019(12)
C38 0.0235(12) 0.0268(14) 0.0236(12) 0.0069(10) 0.0163(11) 0.0024(10)
C39 0.0294(14) 0.0268(14) 0.0337(14) 0.0012(12) 0.0211(13) -0.0028(12)
C40 0.0350(16) 0.0362(17) 0.0330(16) -0.0007(13) 0.0182(14) -0.0123(14)
C41 0.0256(15) 0.054(2) 0.0381(17) 0.0131(15) 0.0185(14) -0.0072(14)
C42 0.0317(16) 0.061(2) 0.0467(18) 0.0095(17) 0.0308(15) 0.0002(15)
C43 0.0313(14) 0.047(2) 0.0357(14) 0.0004(12) 0.0259(13) -0.0023(12)
C44 0.0294(13) 0.0206(12) 0.0326(13) 0.0019(10) 0.0260(12) 0.0021(10)
C45 0.0339(15) 0.0282(15) 0.0343(15) -0.0017(11) 0.0267(13) -0.0010(12)
C46 0.0443(17) 0.0314(16) 0.0434(17) -0.0082(13) 0.0339(16) -0.0081(13)
C47 0.0580(18) 0.0201(18) 0.068(2) -0.0060(14) 0.0538(18) -0.0053(13)
C48 0.0453(18) 0.0272(15) 0.059(2) 0.0139(14) 0.0439(17) 0.0126(13)
C49 0.0307(14) 0.0274(14) 0.0368(15) 0.0063(12) 0.0269(13) 0.0054(11)
F1 0.0289(10) 0.113(2) 0.0378(11) -0.0152(13) 0.0156(9) 0.0012(12)
F2 0.0410(11) 0.0530(13) 0.0749(16) -0.0074(12) 0.0405(12) 0.0045(10)
F3 0.0518(13) 0.0860(18) 0.0905(18) 0.0143(14) 0.0597(14) 0.0036(12)
F4 0.0966(19) 0.0405(13) 0.0867(17) 0.0166(12) 0.0751(17) 0.0219(12)
F5 0.105(2) 0.0653(18) 0.0444(14) 0.0185(13) 0.0366(15) 0.0053(17)
F6 0.104(2) 0.0672(18) 0.153(3) 0.053(2) 0.110(2) 0.0235(16)
F7 0.095(2) 0.092(2) 0.0701(16) 0.0021(15) 0.0729(17) -0.0019(17)
F8 0.0820(17) 0.0615(15) 0.0380(11) 0.0000(10) 0.0409(12) 0.0143(13)
F9 0.0339(12) 0.165(3) 0.0288(11) -0.0181(15) 0.0126(10) 0.0224(16)
F10 0.0328(10) 0.0476(12) 0.0469(11) -0.0021(10) 0.0193(9) 0.0124(9)
F11 0.0614(17) 0.0314(13) 0.223(5) -0.015(2) 0.081(2) -0.0065(12)
F12 0.146(3) 0.123(3) 0.0490(14) 0.0171(17) 0.0513(19) 0.100(3)
C201 0.0222(13) 0.0267(14) 0.0209(12) -0.0063(11) 0.0144(11) -0.0045(10)
C202 0.0227(13) 0.0298(14) 0.0233(12) -0.0045(11) 0.0147(11) -0.0046(11)
C203 0.0236(13) 0.0366(14) 0.0274(14) -0.0105(12) 0.0179(12) -0.0079(11)
C204 0.0382(16) 0.0343(15) 0.0358(15) -0.0085(13) 0.0301(15) -0.0100(13)
C205 0.0391(16) 0.0287(15) 0.0320(14) -0.0040(12) 0.0275(14) -0.0053(12)
C206 0.0297(14) 0.0299(14) 0.0272(13) -0.0041(11) 0.0213(12) -0.0028(11)
C207 0.0280(15) 0.051(2) 0.0383(16) -0.0087(14) 0.0242(14) -0.0078(14)
C208 0.058(2) 0.0370(18) 0.054(2) 0.0043(16) 0.0454(19) 0.0005(16)
C209 0.0176(11) 0.0281(13) 0.0221(12) 0.0002(10) 0.0128(10) -0.0032(10)
C210 0.0192(11) 0.0319(14) 0.0227(12) 0.0018(11) 0.0141(11) 0.0021(10)
C211 0.0207(12) 0.0377(16) 0.0234(13) 0.0036(12) 0.0149(11) 0.0017(11)
C212 0.0218(12) 0.0336(15) 0.0273(13) 0.0059(10) 0.0137(11) 0.0024(10)
C213 0.0223(10) 0.0273(12) 0.0308(12) 0.0008(16) 0.0141(10) -0.0005(16)
C214 0.0228(13) 0.0282(14) 0.0246(13) -0.0021(11) 0.0143(11) -0.0009(11)
C215 0.0287(14) 0.054(2) 0.0256(14) 0.0085(13) 0.0179(13) 0.0123(14)
C216 0.0347(17) 0.0341(18) 0.0370(17) -0.0043(14) 0.0150(15) 0.0068(14)
B200 0.0213(19) 0.028(2) 0.0210(18) 0.000 0.0140(17) 0.000

loop_
_atom_type_symbol
_atom_type_description
_atom_type_scat_dispersion_real
_atom_type_scat_dispersion_imag
_atom_type_scat_source
C C 0.0033 0.0016 'International Tables Vol C Tables 4.2.6.8 and 6.1.1.4'
H H 0.0000 0.0000 'International Tables Vol C Tables 4.2.6.8 and 6.1.1.4'
B B 0.0013 0.0007 'International Tables Vol C Tables 4.2.6.8 and 6.1.1.4'
F F 0.0171 0.0103 'International Tables Vol C Tables 4.2.6.8 and 6.1.1.4'
N N 0.0061 0.0033 'International Tables Vol C Tables 4.2.6.8 and 6.1.1.4'
P P 0.1023 0.0942 'International Tables Vol C Tables 4.2.6.8 and 6.1.1.4'
Rh Rh -1.1178 0.9187 'International Tables Vol C Tables 4.2.6.8 and 6.1.1.4'

loop_
_geom_angle_atom_site_label_1
_geom_angle_atom_site_label_2
_geom_angle_atom_site_label_3
_geom_angle
_geom_angle_site_symmetry_1
_geom_angle_site_symmetry_3
P31 Rh1 H1A 88.5(12) . .
P31 Rh1 H1A 86.9(12) 2_656 .
P31 Rh1 P31 174.05(4) . 2_656
N2 Rh1 H1A 178.3(14) . .
N2 Rh1 H1A 102.1(12) 2_656 .
N2 Rh1 P31 92.99(6) 2_656 .
N2 Rh1 P31 91.69(6) 2_656 2_656
N2 Rh1 P31 92.99(6) . 2_656
N2 Rh1 P31 91.69(6) . .
N2 Rh1 N2 76.15(12) . 2_656
C32 P31 Rh1 119.20(9) . .
C32 P31 C38 103.95(12) . .
C38 P31 Rh1 115.65(9) . .
C44 P31 Rh1 110.19(9) . .
C44 P31 C32 101.36(12) . .
C44 P31 C38 104.68(13) . .
C3 N2 Rh1 124.9(2) . .
C7 N2 Rh1 116.06(18) . .
C7 N2 C3 119.0(3) . .
N2 C3 H3 119.0 . .
N2 C3 C4 122.0(3) . .
C4 C3 H3 119.0 . .
C3 C4 H4 120.5 . .
C3 C4 C5 119.1(3) . .
C5 C4 H4 120.5 . .
C4 C5 H5 120.4 . .
C6 C5 C4 119.1(3) . .
C6 C5 H5 120.4 . .
C5 C6 H6 120.5 . .
C5 C6 C7 119.0(3) . .
C7 C6 H6 120.5 . .
N2 C7 C6 121.7(3) . .
N2 C7 C7 115.72(15) . 2_656
C6 C7 C7 122.61(18) . 2_656
C33 C32 P31 121.8(2) . .
C33 C32 C37 118.6(3) . .
C37 C32 P31 119.5(2) . .
C32 C33 H33 120.0 . .
C34 C33 C32 120.0(3) . .
C34 C33 H33 120.0 . .
C33 C34 H34 119.7 . .
C35 C34 C33 120.6(3) . .
C35 C34 H34 119.7 . .
C34 C35 H35 119.9 . .
C34 C35 C36 120.2(3) . .
C36 C35 H35 119.9 . .
C35 C36 H36 120.0 . .
C35 C36 C37 120.0(3) . .
C37 C36 H36 120.0 . .
C32 C37 H37 119.7 . .
C36 C37 C32 120.7(3) . .
C36 C37 H37 119.7 . .
C39 C38 P31 119.7(2) . .
C39 C38 C43 118.7(3) . .
C43 C38 P31 121.6(2) . .
C38 C39 H39 119.8 . .
C40 C39 C38 120.4(3) . .
C40 C39 H39 119.8 . .
C39 C40 H40 119.7 . .
C41 C40 C39 120.5(3) . .
C41 C40 H40 119.7 . .
C40 C41 H41 120.3 . .
C40 C41 C42 119.4(3) . .
C42 C41 H41 120.3 . .
C41 C42 H42 120.0 . .
C43 C42 C41 120.1(3) . .
C43 C42 H42 120.0 . .
C38 C43 H43 119.6 . .
C42 C43 C38 120.9(3) . .
C42 C43 H43 119.6 . .
C45 C44 P31 121.0(2) . .
C45 C44 C49 118.6(3) . .
C49 C44 P31 120.0(2) . .
C44 C45 H45 119.8 . .
C46 C45 C44 120.3(3) . .
C46 C45 H45 119.8 . .
C45 C46 H46 119.7 . .
C47 C46 C45 120.6(3) . .
C47 C46 H46 119.7 . .
C46 C47 H47 120.0 . .
C46 C47 C48 119.9(3) . .
C48 C47 H47 120.0 . .
C47 C48 H48 119.8 . .
C47 C48 C49 120.4(3) . .
C49 C48 H48 119.8 . .
C44 C49 H49 119.9 . .
C48 C49 C44 120.2(3) . .
C48 C49 H49 119.9 . .
C202 C201 C206 115.6(3) . .
C202 C201 B200 121.4(2) . .
C206 C201 B200 122.6(2) . .
C201 C202 H202 118.9 . .
C203 C202 C201 122.2(3) . .
C203 C202 H202 118.9 . .
C202 C203 C207 117.7(3) . .
C204 C203 C202 121.1(3) . .
C204 C203 C207 121.2(3) . .
C203 C204 H204 121.0 . .
C203 C204 C205 118.0(3) . .
C205 C204 H204 121.0 . .
C204 C205 C206 121.1(3) . .
C204 C205 C208 119.9(3) . .
C206 C205 C208 119.0(3) . .
C201 C206 H206 119.0 . .
C205 C206 C201 122.0(3) . .
C205 C206 H206 119.0 . .
F1 C207 F3 105.9(3) . .
F1 C207 C203 111.8(3) . .
F2 C207 F1 106.9(3) . .
F2 C207 F3 106.0(3) . .
F2 C207 C203 113.2(3) . .
F3 C207 C203 112.5(3) . .
F4 C208 F5 105.6(3) . .
F4 C208 F6 107.3(3) . .
F4 C208 C205 112.8(3) . .
F5 C208 C205 111.5(3) . .
F6 C208 F5 105.8(3) . .
F6 C208 C205 113.3(3) . .
C210 C209 C214 115.9(2) . .
C210 C209 B200 120.8(3) . .
C214 C209 B200 123.2(2) . .
C209 C210 H210 118.8 . .
C211 C210 C209 122.3(3) . .
C211 C210 H210 118.8 . .
C210 C211 C215 119.7(3) . .
C212 C211 C210 120.8(3) . .
C212 C211 C215 119.6(3) . .
C211 C212 H212 121.2 . .
C213 C212 C211 117.5(3) . .
C213 C212 H212 121.2 . .
C212 C213 C214 121.9(3) . .
C212 C213 C216 118.4(3) . .
C214 C213 C216 119.7(3) . .
C209 C214 H214 119.2 . .
C213 C214 C209 121.5(3) . .
C213 C214 H214 119.2 . .
F7 C215 F8 103.6(3) . .
F7 C215 C211 112.9(3) . .
F8 C215 C211 113.6(3) . .
F9 C215 F7 105.1(3) . .
F9 C215 F8 107.6(3) . .
F9 C215 C211 113.2(3) . .
F10 C216 F11 103.3(3) . .
F10 C216 C213 112.9(3) . .
F11 C216 C213 112.7(3) . .
F12 C216 F10 106.6(4) . .
F12 C216 F11 106.8(4) . .
F12 C216 C213 113.8(3) . .
C201 B200 C201 113.4(3) . 2
C209 B200 C201 107.57(13) . .
C209 B200 C201 108.04(13) 2 .
C209 B200 C201 107.57(13) 2 2
C209 B200 C201 108.04(13) . 2
C209 B200 C209 112.4(3) . 2

loop_
_geom_bond_atom_site_label_1
_geom_bond_atom_site_label_2
_geom_bond_distance
_geom_bond_site_symmetry_2
Rh1 H1A 1.57(3) .
Rh1 P31 2.3119(6) .
Rh1 P31 2.3120(6) 2_656
Rh1 N2 2.154(2) .
Rh1 N2 2.154(2) 2_656
P31 C32 1.828(3) .
P31 C38 1.836(3) .
P31 C44 1.822(3) .
N2 C3 1.350(4) .
N2 C7 1.341(4) .
C3 H3 0.9500 .
C3 C4 1.380(5) .
C4 H4 0.9500 .
C4 C5 1.385(5) .
C5 H5 0.9500 .
C5 C6 1.380(5) .
C6 H6 0.9500 .
C6 C7 1.395(4) .
C7 C7 1.489(5) 2_656
C32 C33 1.393(4) .
C32 C37 1.400(4) .
C33 H33 0.9500 .
C33 C34 1.392(4) .
C34 H34 0.9500 .
C34 C35 1.372(5) .
C35 H35 0.9500 .
C35 C36 1.378(5) .
C36 H36 0.9500 .
C36 C37 1.384(4) .
C37 H37 0.9500 .
C38 C39 1.393(4) .
C38 C43 1.398(4) .
C39 H39 0.9500 .
C39 C40 1.392(4) .
C40 H40 0.9500 .
C40 C41 1.384(5) .
C41 H41 0.9500 .
C41 C42 1.395(6) .
C42 H42 0.9500 .
C42 C43 1.383(4) .
C43 H43 0.9500 .
C44 C45 1.395(4) .
C44 C49 1.397(4) .
C45 H45 0.9500 .
C45 C46 1.392(4) .
C46 H46 0.9500 .
C46 C47 1.366(5) .
C47 H47 0.9500 .
C47 C48 1.383(5) .
C48 H48 0.9500 .
C48 C49 1.388(4) .
C49 H49 0.9500 .
F1 C207 1.331(4) .
F2 C207 1.320(4) .
F3 C207 1.334(4) .
F4 C208 1.322(4) .
F5 C208 1.333(5) .
F6 C208 1.326(4) .
F7 C215 1.338(4) .
F8 C215 1.350(4) .
F9 C215 1.310(4) .
F10 C216 1.328(4) .
F11 C216 1.329(5) .
F12 C216 1.300(5) .
C201 C202 1.399(4) .
C201 C206 1.401(4) .
C201 B200 1.652(4) .
C202 H202 0.9500 .
C202 C203 1.398(4) .
C203 C204 1.371(5) .
C203 C207 1.501(4) .
C204 H204 0.9500 .
C204 C205 1.387(5) .
C205 C206 1.395(4) .
C205 C208 1.495(5) .
C206 H206 0.9500 .
C209 C210 1.400(4) .
C209 C214 1.401(4) .
C209 B200 1.643(4) .
C210 H210 0.9500 .
C210 C211 1.394(4) .
C211 C212 1.392(4) .
C211 C215 1.492(4) .
C212 H212 0.9500 .
C212 C213 1.377(4) .
C213 C214 1.394(4) .
C213 C216 1.507(5) .
C214 H214 0.9500 .
B200 C201 1.652(4) 2
B200 C209 1.643(4) 2
